data_2021890
loop_
_publ_author_name
'Volkov, Sergey'
'Du\<sek, Michal'
'Bubnova, Rimma'
'Krzhizhanovskaya, Maria'
'Ugolkov, Valery'
'Obozova, Ekaterina'
'Filatov, Stanislav'

_publ_section_title
;
 Orientational order-disorder \g &#x2194; \b &#x2194; \a&#x2032; &#x2194;
 \a phase transitions in Sr2B2O5 pyroborate and crystal structures of \b
 and \a phases
;
_journal_coeditor_code DQ5023
_journal_issue 6
_journal_name_full 'Acta Crystallographica Section B Structural Science, Crystal Engineering and Materials'
_journal_page_first 1056
_journal_paper_doi 10.1107/S2052520617012689
_journal_volume 73
_journal_year 2017
_chemical_formula_sum 'B2 O5 Sr2'
_chemical_formula_weight 276.9
_space_group_IT_number 14
_space_group_name_Hall '-P 2ybc'
_space_group_name_H-M_alt 'P 1 21/c 1'
_space_group_ssg_name P21/c(\a0\g)00
_symmetry_cell_setting monoclinic
_cell_angle_alpha 90
_cell_angle_beta 92.64(2)
_cell_angle_gamma 90
_cell_formula_units_Z 2
_cell_length_a 3.882(2)
_cell_length_b 5.3386(10)
_cell_length_c 11.875(2)
_cell_measurement_temperature 295
_cell_modulation_dimension 1
_cell_volume 245.84(14)
_diffrn_ambient_temperature 295
_diffrn_measured_fraction_theta_full 0.98
_diffrn_measured_fraction_theta_max 0.88
_diffrn_radiation_probe x-ray
_diffrn_radiation_source 'X-ray tube'
_diffrn_radiation_type 'Mo K\a'
_diffrn_radiation_wavelength 0.71069
_diffrn_reflns_av_R_equivalents 0.0439
_diffrn_reflns_av_unetI/netI 0.052
_diffrn_reflns_limit_h_max 5
_diffrn_reflns_limit_h_min -5
_diffrn_reflns_limit_index_m_1_max 1
_diffrn_reflns_limit_index_m_1_min -1
_diffrn_reflns_limit_k_max 6
_diffrn_reflns_limit_k_min -6
_diffrn_reflns_limit_l_max 11
_diffrn_reflns_limit_l_min -15
_diffrn_reflns_number 3450
_diffrn_reflns_theta_full 27.8
_diffrn_reflns_theta_max 29.53
_diffrn_reflns_theta_min 3.43
_exptl_absorpt_coefficient_mu 21.623
_exptl_crystal_density_diffrn 3.7405
_exptl_crystal_F_000 252
_refine_diff_density_max 0.79
_refine_diff_density_min -1.12
_refine_ls_extinction_method none
_refine_ls_goodness_of_fit_gt 1.20
_refine_ls_goodness_of_fit_ref 1.17
_refine_ls_number_constraints 0
_refine_ls_number_parameters 70
_refine_ls_number_reflns 1214
_refine_ls_number_restraints 0
_refine_ls_R_factor_all 0.0404
_refine_ls_R_factor_gt 0.0314
_refine_ls_shift/su_max 0.0138
_refine_ls_shift/su_mean 0.0007
_refine_ls_structure_factor_coef F
_refine_ls_weighting_details w=1/(\s^2^(F)+0.0001F^2^)
_refine_ls_weighting_scheme sigma
_refine_ls_wR_factor_gt 0.0331
_refine_ls_wR_factor_ref 0.0353
_reflns_number_gt 1017
_reflns_number_total 1214
_reflns_threshold_expression I>3\s(I)
_cod_data_source_file dq5023sup1.cif
_cod_data_source_block II
_cod_depositor_comments
;
The following automatic conversions were performed:

data item '_diffrn_radiation_probe' value 'X-ray' was changed to
'x-ray' in accordance with the
/home/saulius/struct/COD-crude-data/automatic-downloads/DataCite-retrospective/IUCr/depositions/lib/dictionaries/cif_core.dic
dictionary named 'cif_core.dic' version 2.4.2 last updated on
2011-04-26.

Automatic conversion script
Id: cif_fix_values 7556 2019-12-06 15:28:31Z antanas 
;
_cod_original_cell_volume 245.81(14)
_cod_database_code 2021890
_jana_cell_commen_supercell_matrix_1_1 2
_jana_cell_commen_supercell_matrix_1_2 0
_jana_cell_commen_supercell_matrix_1_3 0
_jana_cell_commen_supercell_matrix_2_1 0
_jana_cell_commen_supercell_matrix_2_2 1
_jana_cell_commen_supercell_matrix_2_3 0
_jana_cell_commen_supercell_matrix_3_1 0
_jana_cell_commen_supercell_matrix_3_2 0
_jana_cell_commen_supercell_matrix_3_3 1
_jana_cell_commen_t_section_1 0

loop_
_space_group_symop_id
_space_group_symop_operation_xyz
1 x,y,z
2 -x,y+0.5,-z+0.5
3 -x,-y,-z
4 x,-y+0.5,z+0.5

loop_
_space_group_symop_ssg_id
_space_group_symop_ssg_operation_algebraic
1 x1,x2,x3,x4
2 -x1,x2+1/2,-x3+1/2,-x4
3 -x1,-x2,-x3,-x4
4 x1,-x2+1/2,x3+1/2,x4

loop_
_atom_site_label
_atom_site_type_symbol
_atom_site_fract_x
_atom_site_fract_y
_atom_site_fract_z
_atom_site_adp_type
_atom_site_U_iso_or_equiv
_atom_site_site_symmetry_multiplicity
_atom_site_occupancy
_atom_site_calc_flag
Sr Sr 1.24116(9) 0.93026(6) 0.35395(3) Uani 0.00779(12) 4 1 d
O1 O 1.2466(7) 0.3746(5) 0.6577(2) Uani 0.0120(8) 4 1 d
O2 O 0.7856(9) 0.2875(7) 0.8593(3) Uani 0.0125(12) 4 0.5 d
O2' O 0.7084(9) 0.2997(6) 0.9285(3) Uani 0.0098(11) 4 0.5 d
O3 O 0.4923(10) 0.6013(6) 0.4932(3) Uani 0.0137(12) 4 0.5 d
B B 1.3213(11) 0.5581(8) 0.5890(4) Uani 0.0084(12) 4 1 d

loop_
_atom_site_aniso_label
_atom_site_aniso_type_symbol
_atom_site_aniso_U_11
_atom_site_aniso_U_22
_atom_site_aniso_U_33
_atom_site_aniso_U_12
_atom_site_aniso_U_13
_atom_site_aniso_U_23
Sr Sr 0.00709(19) 0.0078(2) 0.0085(2) 0.00051(13) 0.00100(12) 0.00071(11)
O1 O 0.0136(14) 0.0117(14) 0.0109(14) -0.0009(11) 0.0031(11) 0.0018(10)
O2 O 0.014(2) 0.009(2) 0.015(2) 0.0003(15) 0.0054(15) 0.0014(14)
O2' O 0.0094(19) 0.0085(19) 0.0115(19) 0.0016(15) 0.0004(14) -0.0003(13)
O3 O 0.020(2) 0.010(2) 0.011(2) 0.0050(16) 0.0076(16) 0.0024(14)
B B 0.006(2) 0.012(2) 0.008(2) -0.0005(16) -0.0001(15) 0.0010(15)

loop_
_atom_site_Fourier_wave_vector_seq_id
_jana_atom_site_fourier_wave_vector_q1_coeff
1 1

loop_
_atom_site_occ_special_func_atom_site_label
_atom_site_occ_special_func_crenel_c
_atom_site_occ_special_func_crenel_w
Sr 0.87 1
O1 0.85 1
O2 0.38 0.5
O2' 0.88 0.5
O3 0.75 0.5
B 0.38 1

loop_
_atom_type_symbol
_atom_type_scat_dispersion_real
_atom_type_scat_dispersion_imag
_atom_type_scat_source
B 0.0013 0.0007 'International Tables Vol C tables 4.2.6.8 and 6.1.1.1'
O 0.0106 0.0060 'International Tables Vol C tables 4.2.6.8 and 6.1.1.1'
Sr -1.5307 3.2498 'International Tables Vol C tables 4.2.6.8 and 6.1.1.1'

loop_
_cell_wave_vector_seq_id
_cell_wave_vector_x
_cell_wave_vector_y
_cell_wave_vector_z
1 0.500000 0.000000 0.000000

loop_
_geom_bond_atom_site_label_1
_geom_bond_atom_site_label_2
_geom_bond_site_ssg_symmetry_2
_geom_bond_distance_av
_geom_bond_distance_min
_geom_bond_distance_max
B O3 1_6555 1.422(8) 1.422(8) 1.422(8)
B O3 3_7665 1.436(8) 1.436(8) 1.436(8)

loop_
_jana_atom_site_displace_legendre_atom_site_label
_jana_atom_site_displace_legendre_axis
_jana_atom_site_displace_legendre_param_order
_jana_atom_site_displace_legendre_param_coeff
Sr x 1 -0.01079(17)
Sr y 1 0.04070(12)
Sr z 1 0.02726(6)
Sr x 2 0
Sr y 2 0
Sr z 2 0
O1 x 1 -0.0901(13)
O1 y 1 0.0592(9)
O1 z 1 0.0209(4)
O1 x 2 0
O1 y 2 0
O1 z 2 0
B x 1 -0.002(2)
B y 1 0.0208(15)
B z 1 0.0112(7)
B x 2 0
B y 2 0
B z 2 0

loop_
_jana_atom_site_u_legendre_atom_site_label
_jana_atom_site_u_legendre_tens_elem
_jana_atom_site_u_legendre_param_order
_jana_atom_site_u_legendre_param_coeff
Sr U11 1 0.0001(3)
Sr U22 1 0.0019(3)
Sr U33 1 -0.0005(3)
Sr U12 1 0.0003(3)
Sr U13 1 0.0012(2)
Sr U23 1 0.0011(2)
Sr U11 2 0
Sr U22 2 0
Sr U33 2 0
Sr U12 2 0
Sr U13 2 0
Sr U23 2 0
